data_4073887
loop_
_publ_author_name
'Tanabiki, Masao'
'Sunada, Yusuke'
'Nagashima, Hideo'

_publ_section_title
;
 A Bis-[C(trimethylsilyl)-N-arylimino]dimethylsilane,
 Me3Si(CNAr)SiMe2(CNAr)SiMe3(Ar = 2,6-xylyl), as a New \b-Diimine
 Ligand&#x2016;
;
_journal_issue 24
_journal_name_full Organometallics
_journal_page_first 6055
_journal_paper_doi 10.1021/om700711r
_journal_volume 26
_journal_year 2007
_chemical_formula_moiety 'C26 H42 Br2 Co N2 Si3 '
_chemical_formula_sum 'C26 H42 Br2 Co N2 Si3'
_chemical_formula_weight 685.63
_space_group_IT_number 14
_symmetry_cell_setting monoclinic
_symmetry_Int_Tables_number 14
_symmetry_space_group_name_Hall '-P 2ybc'
_symmetry_space_group_name_H-M 'P 1 21/c 1'
_cell_angle_alpha 90.0000
_cell_angle_beta 105.4672(19)
_cell_angle_gamma 90.0000
_cell_formula_units_Z 4
_cell_length_a 17.459(2)
_cell_length_b 10.3452(11)
_cell_length_c 18.305(2)
_cell_measurement_reflns_used 8822
_cell_measurement_temperature 123.1
_cell_measurement_theta_max 27.5
_cell_measurement_theta_min 3.0
_cell_volume 3186.5(6)
_computing_cell_refinement CrystalClear
_computing_data_collection CrystalClear
_computing_data_reduction CrystalStructure
_computing_publication_material 'CrystalStructure 3.8'
_computing_structure_refinement CRYSTALS
_computing_structure_solution SHELXS97
_diffrn_detector_area_resol_mean 7.31
_diffrn_measured_fraction_theta_full 0.998
_diffrn_measured_fraction_theta_max 0.998
_diffrn_measurement_device_type 'Rigaku Saturn'
_diffrn_measurement_method \w
_diffrn_radiation_type 'Mo K\a'
_diffrn_radiation_wavelength 0.71070
_diffrn_reflns_av_R_equivalents 0.036
_diffrn_reflns_limit_h_max 22
_diffrn_reflns_limit_h_min -22
_diffrn_reflns_limit_k_max 13
_diffrn_reflns_limit_k_min -13
_diffrn_reflns_limit_l_max 23
_diffrn_reflns_limit_l_min -19
_diffrn_reflns_number 25293
_diffrn_reflns_theta_full 27.48
_diffrn_reflns_theta_max 27.48
_exptl_absorpt_coefficient_mu 3.184
_exptl_absorpt_correction_T_max 0.938
_exptl_absorpt_correction_T_min 0.723
_exptl_absorpt_correction_type multi-scan
_exptl_absorpt_process_details 'Jacobson, R. (1998) Private communication'
_exptl_crystal_colour green
_exptl_crystal_density_diffrn 1.429
_exptl_crystal_density_method 'not measured'
_exptl_crystal_description platelet
_exptl_crystal_F_000 1404.00
_exptl_crystal_size_max 0.20
_exptl_crystal_size_mid 0.05
_exptl_crystal_size_min 0.02
_refine_diff_density_max 0.62
_refine_diff_density_min -0.55
_refine_ls_extinction_method none
_refine_ls_goodness_of_fit_ref 1.016
_refine_ls_hydrogen_treatment refall
_refine_ls_number_parameters 349
_refine_ls_number_reflns 7297
_refine_ls_R_factor_gt 0.0298
_refine_ls_shift/su_max 0.0000
_refine_ls_structure_factor_coef Fsqd
_refine_ls_weighting_details 'w = 1/[0.0001Fo^2^ + 1.0000\s(Fo^2^)]/(4Fo^2^)'
_refine_ls_weighting_scheme calc
_refine_ls_wR_factor_ref 0.0740
_reflns_number_gt 5731
_reflns_number_total 7297
_reflns_threshold_expression F^2^>2.0\s(F^2^)
_cod_data_source_file om700711r-file001.cif
_cod_data_source_block '_C26H42Br2CoN2Si3_(2a)'
_cod_original_cell_volume 3186.6(6)
_cod_original_formula_sum 'C26 H42 Br2 Co N2 Si3 '
_cod_database_code 4073887

loop_
_symmetry_equiv_pos_site_id
_symmetry_equiv_pos_as_xyz
1 +X,+Y,+Z
2 -X,1/2+Y,1/2-Z
3 -X,-Y,-Z
4 +X,1/2-Y,1/2+Z

loop_
_atom_site_label
_atom_site_type_symbol
_atom_site_fract_x
_atom_site_fract_y
_atom_site_fract_z
_atom_site_U_iso_or_equiv
_atom_site_adp_type
_atom_site_occupancy
_atom_site_symmetry_multiplicity
_atom_site_calc_flag
_atom_site_refinement_flags
Br(1) Br 0.127410(10) 0.62264(2) 0.355770(10) 0.02652(6) Uani 1.00 1 d .
Br(2) Br 0.288430(10) 0.56821(2) 0.546260(10) 0.02748(6) Uani 1.00 1 d .
Co(1) Co 0.22262(2) 0.47669(3) 0.42659(2) 0.01580(7) Uani 1.00 1 d .
Si(1) Si 0.31401(4) 0.18923(6) 0.43041(3) 0.01893(15) Uani 1.00 1 d .
Si(2) Si 0.14957(4) 0.02136(6) 0.40871(4) 0.02467(16) Uani 1.00 1 d .
Si(3) Si 0.41124(4) 0.28003(7) 0.30434(4) 0.02519(17) Uani 1.00 1 d .
N(1) N 0.17042(11) 0.30085(17) 0.42849(10) 0.0169(4) Uani 1.00 1 d .
N(2) N 0.30191(11) 0.43016(17) 0.36548(10) 0.0163(4) Uani 1.00 1 d .
C(1) C 0.20124(13) 0.1887(2) 0.42149(12) 0.0178(5) Uani 1.00 1 d .
C(2) C 0.33772(13) 0.3205(2) 0.36408(12) 0.0188(5) Uani 1.00 1 d .
C(3) C 0.08827(13) 0.3089(2) 0.43109(13) 0.0207(5) Uani 1.00 1 d .
C(4) C 0.02705(15) 0.3108(2) 0.36410(15) 0.0297(6) Uani 1.00 1 d .
C(5) C -0.05045(16) 0.3211(2) 0.37076(18) 0.0403(7) Uani 1.00 1 d .
C(6) C -0.06597(17) 0.3318(2) 0.44041(19) 0.0416(8) Uani 1.00 1 d .
C(7) C -0.00508(17) 0.3302(2) 0.50535(18) 0.0348(7) Uani 1.00 1 d .
C(8) C 0.07344(15) 0.3184(2) 0.50245(14) 0.0258(6) Uani 1.00 1 d .
C(9) C 0.04251(16) 0.2994(2) 0.28775(14) 0.0379(7) Uani 1.00 1 d .
C(10) C 0.14026(17) 0.3127(2) 0.57466(14) 0.0340(7) Uani 1.00 1 d .
C(11) C 0.16218(19) -0.0310(2) 0.31479(15) 0.0403(8) Uani 1.00 1 d .
C(12) C 0.20394(19) -0.0740(2) 0.49298(16) 0.0387(7) Uani 1.00 1 d .
C(13) C 0.04242(17) 0.0101(2) 0.40487(18) 0.0405(8) Uani 1.00 1 d .
C(14) C 0.35303(18) 0.0271(2) 0.41287(17) 0.0373(7) Uani 1.00 1 d .
C(15) C 0.36332(15) 0.2303(2) 0.53102(13) 0.0301(6) Uani 1.00 1 d .
C(16) C 0.35996(19) 0.1557(2) 0.23486(16) 0.0430(8) Uani 1.00 1 d .
C(17) C 0.4409(2) 0.4143(2) 0.25031(18) 0.0463(9) Uani 1.00 1 d .
C(18) C 0.50429(16) 0.2183(3) 0.37130(17) 0.0436(8) Uani 1.00 1 d .
C(19) C 0.31646(13) 0.5402(2) 0.32145(12) 0.0164(5) Uani 1.00 1 d .
C(20) C 0.26648(14) 0.5608(2) 0.24891(12) 0.0211(5) Uani 1.00 1 d .
C(21) C 0.27846(15) 0.6722(2) 0.21046(13) 0.0269(6) Uani 1.00 1 d .
C(22) C 0.33732(16) 0.7601(2) 0.24326(15) 0.0286(6) Uani 1.00 1 d .
C(23) C 0.38613(15) 0.7363(2) 0.31495(14) 0.0257(6) Uani 1.00 1 d .
C(24) C 0.37672(14) 0.6267(2) 0.35548(13) 0.0209(5) Uani 1.00 1 d .
C(25) C 0.20321(16) 0.4657(2) 0.21098(14) 0.0312(6) Uani 1.00 1 d .
C(26) C 0.43301(15) 0.5988(2) 0.43175(14) 0.0324(7) Uani 1.00 1 d .
H(1) H -0.0934 0.3199 0.3262 0.046 Uiso 1.00 1 c R
H(2) H -0.1192 0.3410 0.4434 0.053 Uiso 1.00 1 c R
H(3) H -0.0164 0.3371 0.5531 0.045 Uiso 1.00 1 c R
H(4) H 0.0704 0.2214 0.2855 0.043 Uiso 1.00 1 c R
H(5) H 0.0736 0.3708 0.2798 0.044 Uiso 1.00 1 c R
H(6) H -0.0065 0.2987 0.2496 0.043 Uiso 1.00 1 c R
H(7) H 0.1771 0.2475 0.5704 0.043 Uiso 1.00 1 c R
H(8) H 0.1665 0.3940 0.5830 0.043 Uiso 1.00 1 c R
H(9) H 0.1189 0.2934 0.6160 0.043 Uiso 1.00 1 c R
H(10) H 0.1762 -0.1199 0.3170 0.050 Uiso 1.00 1 c R
H(11) H 0.2030 0.0188 0.3029 0.050 Uiso 1.00 1 c R
H(12) H 0.1137 -0.0183 0.2768 0.049 Uiso 1.00 1 c R
H(13) H 0.2110 -0.1600 0.4777 0.047 Uiso 1.00 1 c R
H(14) H 0.2544 -0.0358 0.5145 0.047 Uiso 1.00 1 c R
H(15) H 0.1742 -0.0752 0.5295 0.047 Uiso 1.00 1 c R
H(16) H 0.0280 -0.0780 0.4077 0.050 Uiso 1.00 1 c R
H(17) H 0.0118 0.0464 0.3586 0.050 Uiso 1.00 1 c R
H(18) H 0.0325 0.0563 0.4463 0.050 Uiso 1.00 1 c R
H(19) H 0.3282 0.0006 0.3624 0.047 Uiso 1.00 1 c R
H(20) H 0.4089 0.0323 0.4199 0.047 Uiso 1.00 1 c R
H(21) H 0.3418 -0.0339 0.4474 0.047 Uiso 1.00 1 c R
H(22) H 0.3442 0.3114 0.5430 0.036 Uiso 1.00 1 c R
H(23) H 0.3517 0.1655 0.5633 0.035 Uiso 1.00 1 c R
H(24) H 0.4192 0.2350 0.5381 0.036 Uiso 1.00 1 c R
H(25) H 0.3333 0.0964 0.2592 0.053 Uiso 1.00 1 c R
H(26) H 0.3979 0.1108 0.2157 0.053 Uiso 1.00 1 c R
H(27) H 0.3224 0.1967 0.1942 0.053 Uiso 1.00 1 c R
H(28) H 0.4764 0.3826 0.2232 0.063 Uiso 1.00 1 c R
H(29) H 0.4665 0.4800 0.2844 0.063 Uiso 1.00 1 c R
H(30) H 0.3950 0.4490 0.2157 0.063 Uiso 1.00 1 c R
H(31) H 0.5404 0.1925 0.3434 0.054 Uiso 1.00 1 c R
H(32) H 0.5277 0.2848 0.4059 0.054 Uiso 1.00 1 c R
H(33) H 0.4922 0.1464 0.3985 0.053 Uiso 1.00 1 c R
H(34) H 0.2455 0.6877 0.1608 0.033 Uiso 1.00 1 c R
H(35) H 0.3444 0.8359 0.2165 0.037 Uiso 1.00 1 c R
H(36) H 0.4267 0.7966 0.3372 0.032 Uiso 1.00 1 c R
H(37) H 0.2201 0.3809 0.2277 0.038 Uiso 1.00 1 c R
H(38) H 0.1945 0.4708 0.1576 0.038 Uiso 1.00 1 c R
H(39) H 0.1552 0.4852 0.2238 0.038 Uiso 1.00 1 c R
H(40) H 0.4734 0.5412 0.4260 0.039 Uiso 1.00 1 c R
H(41) H 0.4565 0.6773 0.4537 0.039 Uiso 1.00 1 c R
H(42) H 0.4046 0.5605 0.4638 0.038 Uiso 1.00 1 c R

loop_
_atom_site_aniso_label
_atom_site_aniso_U_11
_atom_site_aniso_U_22
_atom_site_aniso_U_33
_atom_site_aniso_U_12
_atom_site_aniso_U_13
_atom_site_aniso_U_23
Br(1) 0.02858(14) 0.02300(12) 0.02868(13) 0.00860(10) 0.00887(10) 0.00783(10)
Br(2) 0.03156(14) 0.02703(13) 0.02252(12) -0.00212(10) 0.00488(10) -0.00804(10)
Co(1) 0.01818(15) 0.01232(14) 0.01748(15) -0.00029(12) 0.00578(12) 0.00004(11)
Si(1) 0.0216(3) 0.0146(2) 0.0209(3) 0.0021(2) 0.0061(2) 0.0010(2)
Si(2) 0.0347(3) 0.0166(3) 0.0236(3) -0.0093(2) 0.0094(2) -0.0012(2)
Si(3) 0.0285(3) 0.0245(3) 0.0265(3) 0.0027(2) 0.0144(2) -0.0030(2)
N(1) 0.0181(9) 0.0174(9) 0.0142(8) -0.0019(7) 0.0025(7) 0.0034(7)
N(2) 0.0170(9) 0.0165(8) 0.0150(8) -0.0036(7) 0.0035(7) -0.0006(7)
C(1) 0.0222(11) 0.0171(10) 0.0131(9) -0.0024(9) 0.0028(8) 0.0007(8)
C(2) 0.0204(11) 0.0176(10) 0.0182(10) -0.0005(9) 0.0046(8) -0.0033(8)
C(3) 0.0195(11) 0.0160(10) 0.0271(11) -0.0027(9) 0.0070(9) 0.0062(9)
C(4) 0.0214(12) 0.0299(13) 0.0347(14) -0.0063(10) 0.0020(10) 0.0146(11)
C(5) 0.0188(12) 0.0401(15) 0.0569(18) -0.0029(11) 0.0011(12) 0.0266(14)
C(6) 0.0245(14) 0.0281(13) 0.079(2) 0.0040(11) 0.0260(14) 0.0212(14)
C(7) 0.0357(14) 0.0212(12) 0.0565(17) 0.0026(11) 0.0282(13) 0.0094(12)
C(8) 0.0320(13) 0.0157(10) 0.0334(13) -0.0001(10) 0.0152(10) 0.0060(10)
C(9) 0.0306(14) 0.0478(17) 0.0284(13) -0.0150(13) -0.0042(11) 0.0093(12)
C(10) 0.0437(16) 0.0357(14) 0.0265(13) -0.0012(12) 0.0160(11) 0.0037(11)
C(11) 0.0590(19) 0.0309(14) 0.0326(14) -0.0211(13) 0.0149(13) -0.0103(11)
C(12) 0.0582(19) 0.0234(13) 0.0350(15) -0.0037(13) 0.0134(13) 0.0073(11)
C(13) 0.0429(17) 0.0279(14) 0.0533(18) -0.0150(12) 0.0173(14) 0.0003(13)
C(14) 0.0445(17) 0.0199(12) 0.0517(17) 0.0071(12) 0.0202(14) 0.0007(12)
C(15) 0.0280(13) 0.0344(14) 0.0256(12) 0.0005(11) 0.0027(10) 0.0060(10)
C(16) 0.058(2) 0.0407(16) 0.0331(15) 0.0021(14) 0.0170(13) -0.0076(12)
C(17) 0.060(2) 0.0350(15) 0.062(2) 0.0070(14) 0.0490(18) 0.0030(14)
C(18) 0.0312(15) 0.0559(19) 0.0456(17) 0.0069(14) 0.0135(13) -0.0079(14)
C(19) 0.0203(11) 0.0136(10) 0.0179(10) 0.0002(8) 0.0096(8) 0.0004(8)
C(20) 0.0227(11) 0.0250(11) 0.0167(10) -0.0001(9) 0.0072(9) -0.0017(9)
C(21) 0.0338(14) 0.0302(12) 0.0184(11) 0.0066(11) 0.0099(10) 0.0043(10)
C(22) 0.0421(15) 0.0167(11) 0.0345(13) -0.0004(10) 0.0229(12) 0.0042(10)
C(23) 0.0309(13) 0.0198(11) 0.0305(13) -0.0092(10) 0.0150(10) -0.0058(10)
C(24) 0.0213(11) 0.0237(11) 0.0202(11) -0.0030(9) 0.0098(9) -0.0038(9)
C(25) 0.0349(14) 0.0380(14) 0.0197(12) -0.0040(12) 0.0054(10) -0.0018(10)
C(26) 0.0260(13) 0.0444(15) 0.0261(13) -0.0129(12) 0.0056(10) -0.0037(11)

loop_
_atom_type_symbol
_atom_type_description
_atom_type_scat_dispersion_real
_atom_type_scat_dispersion_imag
_atom_type_scat_source
C C 0.003 0.002
;
International Tables for Crystallography
(1992, Vol. C, Tables 4.2.6.8 and 6.1.1.4)
;
H H 0.000 0.000
;
International Tables for Crystallography
(1992, Vol. C, Table 6.1.1.4)
;
N N 0.006 0.003
;
International Tables for Crystallography
(1992, Vol. C, Tables 4.2.6.8 and 6.1.1.4)
;
Si Si 0.082 0.070
;
International Tables for Crystallography
(1992, Vol. C, Tables 4.2.6.8 and 6.1.1.4)
;
Br Br -0.290 2.459
;
International Tables for Crystallography
(1992, Vol. C, Tables 4.2.6.8 and 6.1.1.4)
;
Co Co 0.349 0.972
;
International Tables for Crystallography
(1992, Vol. C, Tables 4.2.6.8 and 6.1.1.4)
;

loop_
_geom_angle_atom_site_label_1
_geom_angle_atom_site_label_2
_geom_angle_atom_site_label_3
_geom_angle
_geom_angle_publ_flag
Br(1) Co(1) Br(2) 110.311(14) yes
Br(1) Co(1) N(1) 109.11(4) yes
Br(1) Co(1) N(2) 109.19(4) yes
Br(2) Co(1) N(1) 116.56(5) yes
Br(2) Co(1) N(2) 111.34(4) yes
N(1) Co(1) N(2) 99.75(7) yes
C(1) Si(1) C(2) 109.39(9) yes
C(1) Si(1) C(14) 113.13(11) yes
C(1) Si(1) C(15) 106.03(11) yes
C(2) Si(1) C(14) 111.87(12) yes
C(2) Si(1) C(15) 109.88(10) yes
C(14) Si(1) C(15) 106.31(12) yes
C(1) Si(2) C(11) 101.79(11) yes
C(1) Si(2) C(12) 104.79(10) yes
C(1) Si(2) C(13) 119.52(11) yes
C(11) Si(2) C(12) 116.66(13) yes
C(11) Si(2) C(13) 108.14(14) yes
C(12) Si(2) C(13) 106.48(14) yes
C(2) Si(3) C(16) 105.32(12) yes
C(2) Si(3) C(17) 117.30(12) yes
C(2) Si(3) C(18) 107.11(12) yes
C(16) Si(3) C(17) 107.73(13) yes
C(16) Si(3) C(18) 112.84(13) yes
C(17) Si(3) C(18) 106.73(14) yes
Co(1) N(1) C(1) 126.59(16) yes
Co(1) N(1) C(3) 113.56(13) yes
C(1) N(1) C(3) 119.59(18) yes
Co(1) N(2) C(2) 127.80(16) yes
Co(1) N(2) C(19) 111.12(13) yes
C(2) N(2) C(19) 121.1(2) yes
Si(1) C(1) Si(2) 116.36(11) yes
Si(1) C(1) N(1) 115.38(15) yes
Si(2) C(1) N(1) 128.17(17) yes
Si(1) C(2) Si(3) 119.03(11) yes
Si(1) C(2) N(2) 114.53(18) yes
Si(3) C(2) N(2) 126.43(17) yes
N(1) C(3) C(4) 120.3(2) yes
N(1) C(3) C(8) 117.70(18) yes
C(4) C(3) C(8) 122.0(2) yes
C(3) C(4) C(5) 117.2(2) yes
C(3) C(4) C(9) 122.2(2) yes
C(5) C(4) C(9) 120.6(2) yes
C(4) C(5) C(6) 121.5(2) yes
C(5) C(6) C(7) 120.3(2) yes
C(6) C(7) C(8) 120.9(3) yes
C(3) C(8) C(7) 118.1(2) yes
C(3) C(8) C(10) 121.4(2) yes
C(7) C(8) C(10) 120.5(2) yes
N(2) C(19) C(20) 119.22(18) yes
N(2) C(19) C(24) 118.46(17) yes
C(20) C(19) C(24) 122.2(2) yes
C(19) C(20) C(21) 117.74(19) yes
C(19) C(20) C(25) 122.4(2) yes
C(21) C(20) C(25) 119.87(18) yes
C(20) C(21) C(22) 121.2(2) yes
C(21) C(22) C(23) 119.6(2) yes
C(22) C(23) C(24) 121.4(2) yes
C(19) C(24) C(23) 117.89(19) yes
C(19) C(24) C(26) 121.3(2) yes
C(23) C(24) C(26) 120.7(2) yes
C(4) C(5) H(1) 119.1 no
C(6) C(5) H(1) 119.5 no
C(5) C(6) H(2) 119.9 no
C(7) C(6) H(2) 119.7 no
C(6) C(7) H(3) 119.7 no
C(8) C(7) H(3) 119.5 no
C(4) C(9) H(4) 109.3 no
C(4) C(9) H(5) 109.5 no
C(4) C(9) H(6) 109.6 no
H(4) C(9) H(5) 109.5 no
H(4) C(9) H(6) 109.5 no
H(5) C(9) H(6) 109.5 no
C(8) C(10) H(7) 109.7 no
C(8) C(10) H(8) 109.5 no
C(8) C(10) H(9) 109.2 no
H(7) C(10) H(8) 109.5 no
H(7) C(10) H(9) 109.5 no
H(8) C(10) H(9) 109.5 no
Si(2) C(11) H(10) 109.5 no
Si(2) C(11) H(11) 109.5 no
Si(2) C(11) H(12) 109.4 no
H(10) C(11) H(11) 109.5 no
H(10) C(11) H(12) 109.5 no
H(11) C(11) H(12) 109.5 no
Si(2) C(12) H(13) 109.3 no
Si(2) C(12) H(14) 109.5 no
Si(2) C(12) H(15) 109.7 no
H(13) C(12) H(14) 109.5 no
H(13) C(12) H(15) 109.5 no
H(14) C(12) H(15) 109.5 no
Si(2) C(13) H(16) 109.6 no
Si(2) C(13) H(17) 109.3 no
Si(2) C(13) H(18) 109.5 no
H(16) C(13) H(17) 109.5 no
H(16) C(13) H(18) 109.5 no
H(17) C(13) H(18) 109.5 no
Si(1) C(14) H(19) 109.5 no
Si(1) C(14) H(20) 109.5 no
Si(1) C(14) H(21) 109.4 no
H(19) C(14) H(20) 109.5 no
H(19) C(14) H(21) 109.5 no
H(20) C(14) H(21) 109.5 no
Si(1) C(15) H(22) 109.4 no
Si(1) C(15) H(23) 109.6 no
Si(1) C(15) H(24) 109.5 no
H(22) C(15) H(23) 109.5 no
H(22) C(15) H(24) 109.5 no
H(23) C(15) H(24) 109.5 no
Si(3) C(16) H(25) 109.5 no
Si(3) C(16) H(26) 109.5 no
Si(3) C(16) H(27) 109.4 no
H(25) C(16) H(26) 109.5 no
H(25) C(16) H(27) 109.5 no
H(26) C(16) H(27) 109.5 no
Si(3) C(17) H(28) 109.4 no
Si(3) C(17) H(29) 109.5 no
Si(3) C(17) H(30) 109.5 no
H(28) C(17) H(29) 109.5 no
H(28) C(17) H(30) 109.5 no
H(29) C(17) H(30) 109.5 no
Si(3) C(18) H(31) 109.2 no
Si(3) C(18) H(32) 109.5 no
Si(3) C(18) H(33) 109.7 no
H(31) C(18) H(32) 109.5 no
H(31) C(18) H(33) 109.5 no
H(32) C(18) H(33) 109.5 no
C(20) C(21) H(34) 119.2 no
C(22) C(21) H(34) 119.6 no
C(21) C(22) H(35) 120.1 no
C(23) C(22) H(35) 120.3 no
C(22) C(23) H(36) 119.4 no
C(24) C(23) H(36) 119.2 no
C(20) C(25) H(37) 109.2 no
C(20) C(25) H(38) 109.6 no
C(20) C(25) H(39) 109.6 no
H(37) C(25) H(38) 109.5 no
H(37) C(25) H(39) 109.5 no
H(38) C(25) H(39) 109.5 no
C(24) C(26) H(40) 109.7 no
C(24) C(26) H(41) 109.3 no
C(24) C(26) H(42) 109.4 no
H(40) C(26) H(41) 109.5 no
H(40) C(26) H(42) 109.5 no
H(41) C(26) H(42) 109.5 no

loop_
_geom_bond_atom_site_label_1
_geom_bond_atom_site_label_2
_geom_bond_distance
_geom_bond_publ_flag
Br(1) Co(1) 2.3610(3) yes
Br(2) Co(1) 2.3818(3) yes
Co(1) N(1) 2.0391(18) yes
Co(1) N(2) 2.056(2) yes
Si(1) C(1) 1.932(2) yes
Si(1) C(2) 1.939(2) yes
Si(1) C(14) 1.870(2) yes
Si(1) C(15) 1.862(2) yes
Si(2) C(1) 1.937(2) yes
Si(2) C(11) 1.871(3) yes
Si(2) C(12) 1.864(2) yes
Si(2) C(13) 1.857(3) yes
Si(3) C(2) 1.941(2) yes
Si(3) C(16) 1.862(2) yes
Si(3) C(17) 1.857(3) yes
Si(3) C(18) 1.867(2) yes
N(1) C(1) 1.300(2) yes
N(1) C(3) 1.450(3) yes
N(2) C(2) 1.299(2) yes
N(2) C(19) 1.456(2) yes
C(3) C(4) 1.396(3) yes
C(3) C(8) 1.401(3) yes
C(4) C(5) 1.395(4) yes
C(4) C(9) 1.497(4) yes
C(5) C(6) 1.377(5) yes
C(6) C(7) 1.367(3) yes
C(7) C(8) 1.391(4) yes
C(8) C(10) 1.513(3) yes
C(19) C(20) 1.397(2) yes
C(19) C(24) 1.395(3) yes
C(20) C(21) 1.396(3) yes
C(20) C(25) 1.503(3) yes
C(21) C(22) 1.383(3) yes
C(22) C(23) 1.383(3) yes
C(23) C(24) 1.389(3) yes
C(24) C(26) 1.506(3) yes
C(5) H(1) 0.950 no
C(6) H(2) 0.950 no
C(7) H(3) 0.950 no
C(9) H(4) 0.950 no
C(9) H(5) 0.950 no
C(9) H(6) 0.950 no
C(10) H(7) 0.950 no
C(10) H(8) 0.950 no
C(10) H(9) 0.950 no
C(11) H(10) 0.950 no
C(11) H(11) 0.950 no
C(11) H(12) 0.950 no
C(12) H(13) 0.950 no
C(12) H(14) 0.950 no
C(12) H(15) 0.950 no
C(13) H(16) 0.950 no
C(13) H(17) 0.950 no
C(13) H(18) 0.950 no
C(14) H(19) 0.950 no
C(14) H(20) 0.950 no
C(14) H(21) 0.950 no
C(15) H(22) 0.950 no
C(15) H(23) 0.950 no
C(15) H(24) 0.950 no
C(16) H(25) 0.950 no
C(16) H(26) 0.950 no
C(16) H(27) 0.950 no
C(17) H(28) 0.950 no
C(17) H(29) 0.950 no
C(17) H(30) 0.950 no
C(18) H(31) 0.950 no
C(18) H(32) 0.950 no
C(18) H(33) 0.950 no
C(21) H(34) 0.950 no
C(22) H(35) 0.950 no
C(23) H(36) 0.950 no
C(25) H(37) 0.950 no
C(25) H(38) 0.950 no
C(25) H(39) 0.950 no
C(26) H(40) 0.950 no
C(26) H(41) 0.950 no
C(26) H(42) 0.950 no

loop_
_geom_contact_atom_site_label_1
_geom_contact_atom_site_label_2
_geom_contact_distance
_geom_contact_site_symmetry_2
C(7) C(7) 3.526(3) 3_566
C(26) C(26) 3.574(3) 3_666
Br(1) H(3) 2.903 3_566
Br(1) H(6) 3.053 2_555
Br(1) H(10) 2.941 1_565
Br(1) H(13) 3.230 1_565
Br(2) H(2) 3.154 3_566
Br(2) H(13) 3.225 1_565
Br(2) H(32) 3.448 3_666
Br(2) H(34) 3.489 4_565
Br(2) H(35) 3.166 4_565
C(4) H(12) 3.527 2_555
C(5) H(12) 3.112 2_555
C(5) H(34) 3.576 2_545
C(6) H(8) 3.303 3_566
C(6) H(15) 3.387 3_556
C(6) H(34) 3.519 2_545
C(7) H(16) 3.137 3_556
C(9) H(12) 3.267 2_555
C(10) H(27) 3.347 4_555
C(10) H(37) 3.424 4_555
C(10) H(38) 3.322 4_555
C(11) H(1) 2.971 2_545
C(11) H(6) 3.189 2_545
C(12) H(2) 3.477 3_556
C(12) H(34) 3.188 4_555
C(12) H(38) 3.242 4_555
C(13) H(6) 3.496 2_545
C(13) H(18) 3.393 3_556
C(14) H(36) 3.194 1_545
C(15) H(27) 3.338 4_555
C(15) H(41) 3.227 3_666
C(16) H(22) 3.466 4_554
C(16) H(35) 3.330 1_545
C(17) H(23) 3.462 4_554
C(17) H(26) 3.391 2_655
C(17) H(31) 3.410 2_655
C(17) H(36) 3.373 2_645
C(18) H(41) 3.275 3_666
C(21) H(1) 3.474 2_555
C(21) H(15) 3.475 4_554
C(21) H(31) 3.561 2_655
C(22) H(19) 3.341 1_565
C(22) H(25) 3.493 1_565
C(22) H(28) 3.390 2_655
C(22) H(31) 3.061 2_655
C(23) H(19) 3.118 1_565
C(23) H(20) 3.580 1_565
C(23) H(28) 3.071 2_655
C(23) H(31) 3.498 2_655
C(25) H(7) 3.327 4_554
C(25) H(9) 3.318 4_554
C(25) H(15) 3.417 4_554
C(26) H(24) 3.027 3_666
C(26) H(32) 3.109 3_666
C(26) H(40) 3.047 3_666
C(26) H(42) 3.394 3_666
H(1) C(11) 2.971 2_555
H(1) C(21) 3.474 2_545
H(1) H(10) 2.706 2_555
H(1) H(11) 3.326 2_555
H(1) H(12) 2.475 2_555
H(1) H(34) 3.052 2_545
H(2) Br(2) 3.154 3_566
H(2) C(12) 3.477 3_556
H(2) H(8) 2.867 3_566
H(2) H(13) 3.065 3_556
H(2) H(15) 2.997 3_556
H(2) H(34) 2.963 2_545
H(3) Br(1) 2.903 3_566
H(3) H(16) 2.796 3_556
H(4) H(9) 3.430 4_554
H(5) H(12) 3.358 2_555
H(5) H(16) 3.458 2_555
H(5) H(17) 3.151 2_555
H(6) Br(1) 3.053 2_545
H(6) C(11) 3.189 2_555
H(6) C(13) 3.496 2_555
H(6) H(10) 3.007 2_555
H(6) H(12) 2.615 2_555
H(6) H(16) 3.078 2_555
H(6) H(17) 3.225 2_555
H(7) C(25) 3.327 4_555
H(7) H(27) 2.973 4_555
H(7) H(37) 3.077 4_555
H(7) H(38) 2.735 4_555
H(8) C(6) 3.303 3_566
H(8) H(2) 2.867 3_566
H(8) H(27) 3.078 4_555
H(9) C(25) 3.318 4_555
H(9) H(4) 3.430 4_555
H(9) H(16) 3.338 3_556
H(9) H(27) 3.460 4_555
H(9) H(37) 2.936 4_555
H(9) H(38) 3.042 4_555
H(9) H(39) 3.454 4_555
H(10) Br(1) 2.941 1_545
H(10) H(1) 2.706 2_545
H(10) H(6) 3.007 2_545
H(11) H(1) 3.326 2_545
H(12) C(4) 3.527 2_545
H(12) C(5) 3.112 2_545
H(12) C(9) 3.267 2_545
H(12) H(1) 2.475 2_545
H(12) H(5) 3.358 2_545
H(12) H(6) 2.615 2_545
H(13) Br(1) 3.230 1_545
H(13) Br(2) 3.225 1_545
H(13) H(2) 3.065 3_556
H(13) H(34) 3.257 4_555
H(14) H(34) 3.145 4_555
H(14) H(38) 3.141 4_555
H(15) C(6) 3.387 3_556
H(15) C(21) 3.475 4_555
H(15) C(25) 3.417 4_555
H(15) H(2) 2.997 3_556
H(15) H(34) 2.662 4_555
H(15) H(38) 2.518 4_555
H(16) C(7) 3.137 3_556
H(16) H(3) 2.796 3_556
H(16) H(5) 3.458 2_545
H(16) H(6) 3.078 2_545
H(16) H(9) 3.338 3_556
H(16) H(18) 3.135 3_556
H(16) H(39) 3.515 2_545
H(17) H(5) 3.151 2_545
H(17) H(6) 3.225 2_545
H(17) H(39) 2.973 2_545
H(18) C(13) 3.393 3_556
H(18) H(16) 3.135 3_556
H(18) H(18) 2.777 3_556
H(19) C(22) 3.341 1_545
H(19) C(23) 3.118 1_545
H(19) H(35) 3.243 1_545
H(19) H(36) 2.835 1_545
H(20) C(23) 3.580 1_545
H(20) H(36) 2.929 1_545
H(21) H(36) 3.306 1_545
H(21) H(41) 3.582 1_545
H(22) C(16) 3.466 4_555
H(22) H(26) 3.153 4_555
H(22) H(27) 2.894 4_555
H(22) H(40) 3.438 3_666
H(22) H(41) 3.465 3_666
H(23) C(17) 3.462 4_555
H(23) H(26) 3.549 4_555
H(23) H(27) 2.948 4_555
H(23) H(28) 3.187 4_555
H(23) H(30) 2.938 4_555
H(24) C(26) 3.027 3_666
H(24) H(28) 3.487 4_555
H(24) H(36) 3.047 3_666
H(24) H(40) 2.941 3_666
H(24) H(41) 2.320 3_666
H(25) C(22) 3.493 1_545
H(25) H(35) 2.826 1_545
H(26) C(17) 3.391 2_645
H(26) H(22) 3.153 4_554
H(26) H(23) 3.549 4_554
H(26) H(28) 3.214 2_645
H(26) H(29) 2.727 2_645
H(26) H(35) 2.994 1_545
H(27) C(10) 3.347 4_554
H(27) C(15) 3.338 4_554
H(27) H(7) 2.973 4_554
H(27) H(8) 3.078 4_554
H(27) H(9) 3.460 4_554
H(27) H(22) 2.894 4_554
H(27) H(23) 2.948 4_554
H(28) C(22) 3.390 2_645
H(28) C(23) 3.071 2_645
H(28) H(23) 3.187 4_554
H(28) H(24) 3.487 4_554
H(28) H(26) 3.214 2_655
H(28) H(31) 3.415 2_655
H(28) H(35) 3.066 2_645
H(28) H(36) 2.425 2_645
H(29) H(26) 2.727 2_655
H(29) H(31) 3.189 2_655
H(30) H(23) 2.938 4_554
H(30) H(31) 3.071 2_655
H(31) C(17) 3.410 2_645
H(31) C(21) 3.561 2_645
H(31) C(22) 3.061 2_645
H(31) C(23) 3.498 2_645
H(31) H(28) 3.415 2_645
H(31) H(29) 3.189 2_645
H(31) H(30) 3.071 2_645
H(31) H(35) 2.937 2_645
H(32) Br(2) 3.448 3_666
H(32) C(26) 3.109 3_666
H(32) H(35) 3.600 2_645
H(32) H(40) 3.570 3_666
H(32) H(41) 2.541 3_666
H(32) H(42) 2.855 3_666
H(33) H(41) 3.186 3_666
H(34) Br(2) 3.489 4_564
H(34) C(5) 3.576 2_555
H(34) C(6) 3.519 2_555
H(34) C(12) 3.188 4_554
H(34) H(1) 3.052 2_555
H(34) H(2) 2.963 2_555
H(34) H(13) 3.257 4_554
H(34) H(14) 3.145 4_554
H(34) H(15) 2.662 4_554
H(35) Br(2) 3.166 4_564
H(35) C(16) 3.330 1_565
H(35) H(19) 3.243 1_565
H(35) H(25) 2.826 1_565
H(35) H(26) 2.994 1_565
H(35) H(28) 3.066 2_655
H(35) H(31) 2.937 2_655
H(35) H(32) 3.600 2_655
H(36) C(14) 3.194 1_565
H(36) C(17) 3.373 2_655
H(36) H(19) 2.835 1_565
H(36) H(20) 2.929 1_565
H(36) H(21) 3.306 1_565
H(36) H(24) 3.047 3_666
H(36) H(28) 2.425 2_655
H(37) C(10) 3.424 4_554
H(37) H(7) 3.077 4_554
H(37) H(9) 2.936 4_554
H(38) C(10) 3.322 4_554
H(38) C(12) 3.242 4_554
H(38) H(7) 2.735 4_554
H(38) H(9) 3.042 4_554
H(38) H(14) 3.141 4_554
H(38) H(15) 2.518 4_554
H(39) H(9) 3.454 4_554
H(39) H(16) 3.515 2_555
H(39) H(17) 2.973 2_555
H(40) C(26) 3.047 3_666
H(40) H(22) 3.438 3_666
H(40) H(24) 2.941 3_666
H(40) H(32) 3.570 3_666
H(40) H(40) 2.756 3_666
H(40) H(41) 3.166 3_666
H(40) H(42) 2.726 3_666
H(41) C(15) 3.227 3_666
H(41) C(18) 3.275 3_666
H(41) H(21) 3.582 1_565
H(41) H(22) 3.465 3_666
H(41) H(24) 2.320 3_666
H(41) H(32) 2.541 3_666
H(41) H(33) 3.186 3_666
H(41) H(40) 3.166 3_666
H(41) H(42) 3.502 3_666
H(42) C(26) 3.394 3_666
H(42) H(32) 2.855 3_666
H(42) H(40) 2.726 3_666
H(42) H(41) 3.502 3_666
H(42) H(42) 3.475 3_666

loop_
_geom_torsion_atom_site_label_1
_geom_torsion_atom_site_label_2
_geom_torsion_atom_site_label_3
_geom_torsion_atom_site_label_4
_geom_torsion
Br(1) Co(1) N(1) C(1) 138.82(16)
Br(1) Co(1) N(1) C(3) -35.24(15)
Br(1) Co(1) N(2) C(2) -145.97(15)
Br(1) Co(1) N(2) C(19) 35.04(12)
Br(2) Co(1) N(1) C(1) -95.45(17)
Br(2) Co(1) N(1) C(3) 90.49(13)
Br(2) Co(1) N(2) C(2) 91.99(16)
Br(2) Co(1) N(2) C(19) -87.00(12)
N(1) Co(1) N(2) C(2) -31.66(17)
N(1) Co(1) N(2) C(19) 149.34(12)
N(2) Co(1) N(1) C(1) 24.46(18)
N(2) Co(1) N(1) C(3) -149.60(14)
C(1) Si(1) C(2) Si(3) -136.96(11)
C(1) Si(1) C(2) N(2) 43.84(17)
C(2) Si(1) C(1) Si(2) 132.72(11)
C(2) Si(1) C(1) N(1) -50.43(19)
C(14) Si(1) C(1) Si(2) 7.29(17)
C(14) Si(1) C(1) N(1) -175.85(17)
C(15) Si(1) C(1) Si(2) -108.84(13)
C(15) Si(1) C(1) N(1) 68.01(19)
C(14) Si(1) C(2) Si(3) -10.81(15)
C(14) Si(1) C(2) N(2) 169.99(15)
C(15) Si(1) C(2) Si(3) 107.02(13)
C(15) Si(1) C(2) N(2) -72.18(17)
C(11) Si(2) C(1) Si(1) -64.37(14)
C(11) Si(2) C(1) N(1) 119.2(2)
C(12) Si(2) C(1) Si(1) 57.58(16)
C(12) Si(2) C(1) N(1) -118.8(2)
C(13) Si(2) C(1) Si(1) 176.70(13)
C(13) Si(2) C(1) N(1) 0.3(2)
C(16) Si(3) C(2) Si(1) 67.08(14)
C(16) Si(3) C(2) N(2) -113.83(19)
C(17) Si(3) C(2) Si(1) -173.14(12)
C(17) Si(3) C(2) N(2) 6.0(2)
C(18) Si(3) C(2) Si(1) -53.28(15)
C(18) Si(3) C(2) N(2) 125.82(19)
Co(1) N(1) C(1) Si(1) 13.1(2)
Co(1) N(1) C(1) Si(2) -170.53(10)
Co(1) N(1) C(3) C(4) 90.9(2)
Co(1) N(1) C(3) C(8) -87.3(2)
C(1) N(1) C(3) C(4) -83.6(2)
C(1) N(1) C(3) C(8) 98.1(2)
C(3) N(1) C(1) Si(1) -173.20(15)
C(3) N(1) C(1) Si(2) 3.2(2)
Co(1) N(2) C(2) Si(1) -1.8(2)
Co(1) N(2) C(2) Si(3) 179.10(9)
Co(1) N(2) C(19) C(20) -87.5(2)
Co(1) N(2) C(19) C(24) 88.1(2)
C(2) N(2) C(19) C(20) 93.4(2)
C(2) N(2) C(19) C(24) -91.0(2)
C(19) N(2) C(2) Si(1) 177.14(13)
C(19) N(2) C(2) Si(3) -2.0(2)
N(1) C(3) C(4) C(5) -178.8(2)
N(1) C(3) C(4) C(9) 2.5(3)
N(1) C(3) C(8) C(7) 178.0(2)
N(1) C(3) C(8) C(10) -3.4(3)
C(4) C(3) C(8) C(7) -0.1(2)
C(4) C(3) C(8) C(10) 178.4(2)
C(8) C(3) C(4) C(5) -0.7(3)
C(8) C(3) C(4) C(9) -179.4(2)
C(3) C(4) C(5) C(6) 1.3(3)
C(9) C(4) C(5) C(6) -179.93(18)
C(4) C(5) C(6) C(7) -1.2(4)
C(5) C(6) C(7) C(8) 0.3(3)
C(6) C(7) C(8) C(3) 0.4(3)
C(6) C(7) C(8) C(10) -178.2(2)
N(2) C(19) C(20) C(21) 175.4(2)
N(2) C(19) C(20) C(25) -6.6(3)
N(2) C(19) C(24) C(23) -175.3(2)
N(2) C(19) C(24) C(26) 8.2(3)
C(20) C(19) C(24) C(23) 0.2(3)
C(20) C(19) C(24) C(26) -176.3(2)
C(24) C(19) C(20) C(21) -0.0(2)
C(24) C(19) C(20) C(25) 177.9(2)
C(19) C(20) C(21) C(22) -0.6(3)
C(25) C(20) C(21) C(22) -178.6(2)
C(20) C(21) C(22) C(23) 1.0(4)
C(21) C(22) C(23) C(24) -0.9(4)
C(22) C(23) C(24) C(19) 0.3(4)
C(22) C(23) C(24) C(26) 176.8(2)
